data_7219171
loop_
_publ_author_name
'He, Yan-Fei'
'Chen, Di-Ming'
'Xu, Hang'
'Cheng, Peng'

_publ_section_title
;
 Structural diversity of luminescent lanthanide metal--organic frameworks
 based on a V-shaped ligand
;
_journal_issue 12
_journal_name_full CrystEngComm
_journal_page_first 2471
_journal_paper_doi 10.1039/C4CE02380C
_journal_volume 17
_journal_year 2015
_chemical_formula_moiety 'C28 H21 O12 Tb, 3(C3 H7 N O)'
_chemical_formula_sum 'C37 H42 N3 O15 Tb'
_chemical_formula_weight 927.66
_chemical_name_systematic
;
 ? 
;
_space_group_crystal_system triclinic
_space_group_IT_number 2
_space_group_name_Hall '-P 1'
_space_group_name_H-M_alt 'P -1'
_symmetry_space_group_name_Hall '-P 1'
_symmetry_space_group_name_H-M 'P -1'
_atom_sites_solution_hydrogens geom
_atom_sites_solution_primary iterative
_atom_sites_solution_secondary difmap
_audit_creation_date 2014-08-12
_audit_creation_method
;
Olex2 1.2
(compiled 2014.06.27 svn.r2953 for OlexSys, GUI svn.r4862)
;
_audit_update_record
;
2014-10-20 deposited with the CCDC.
2014-12-23 downloaded from the CCDC.
;
_cell_angle_alpha 85.363(4)
_cell_angle_beta 76.965(5)
_cell_angle_gamma 72.239(5)
_cell_formula_units_Z 2
_cell_length_a 9.3955(5)
_cell_length_b 13.8663(6)
_cell_length_c 16.5559(10)
_cell_measurement_reflns_used 9517
_cell_measurement_temperature 130.30(14)
_cell_measurement_theta_max 28.6390
_cell_measurement_theta_min 3.1420
_cell_volume 2001.0(2)
_computing_cell_refinement
;
CrysAlisPro, Agilent Technologies,
Version 1.171.36.32 (release 02-08-2013 CrysAlis171 .NET)
(compiled Aug  2 2013,16:46:58)
;
_computing_data_collection
;
CrysAlisPro, Agilent Technologies,
Version 1.171.36.32 (release 02-08-2013 CrysAlis171 .NET)
(compiled Aug  2 2013,16:46:58)
;
_computing_data_reduction
;
CrysAlisPro, Agilent Technologies,
Version 1.171.36.32 (release 02-08-2013 CrysAlis171 .NET)
(compiled Aug  2 2013,16:46:58)
;
_computing_molecular_graphics 'Olex2 (Dolomanov et al., 2009)'
_computing_publication_material 'Olex2 (Dolomanov et al., 2009)'
_computing_structure_refinement 'XL (Sheldrick, 2008)'
_computing_structure_solution
;
Superflip (Palatinus & Chapuis, 2007;Palatinus & van der Lee, 2008;
Palatinus et al., 2012)
;
_diffrn_ambient_temperature 130.30(14)
_diffrn_detector_area_resol_mean 16.2116
_diffrn_measured_fraction_theta_full 0.999
_diffrn_measured_fraction_theta_max 0.999
_diffrn_measurement_details
;
  1 omega  -50.00   43.00   1.0000    2.0000
omega____ theta____ kappa____ phi______ frames
    -       18.0372  -37.0000  -60.0000 93

  2 omega  -17.00   59.00   1.0000    2.0000
omega____ theta____ kappa____ phi______ frames
    -       18.0372  -99.0000 -150.0000 76

  3 omega  -12.00   83.00   1.0000    2.0000
omega____ theta____ kappa____ phi______ frames
    -       18.0372   77.0000   90.0000 95

  4 omega   46.00   72.00   1.0000    2.0000
omega____ theta____ kappa____ phi______ frames
    -       18.0372 -178.0000   90.0000 26

  5 omega  -88.00  -54.00   1.0000    2.0000
omega____ theta____ kappa____ phi______ frames
    -      -18.8185  -57.0000   30.0000 34

  6 omega  -84.00   11.00   1.0000    2.0000
omega____ theta____ kappa____ phi______ frames
    -      -18.8185  -77.0000  -90.0000 95
;
_diffrn_measurement_device_type 'SuperNova, Single source at offset, Eos'
_diffrn_measurement_method '\w scans'
_diffrn_orient_matrix_UB_11 0.0032751000
_diffrn_orient_matrix_UB_12 0.0499273000
_diffrn_orient_matrix_UB_13 -0.0109033000
_diffrn_orient_matrix_UB_21 0.0027230000
_diffrn_orient_matrix_UB_22 0.0079098000
_diffrn_orient_matrix_UB_23 0.0413505000
_diffrn_orient_matrix_UB_31 0.0809969000
_diffrn_orient_matrix_UB_32 -0.0181729000
_diffrn_orient_matrix_UB_33 -0.0102695000
_diffrn_radiation_monochromator mirror
_diffrn_radiation_type MoK\a
_diffrn_radiation_wavelength 0.71073
_diffrn_reflns_av_R_equivalents 0.0407
_diffrn_reflns_av_unetI/netI 0.0599
_diffrn_reflns_limit_h_max 10
_diffrn_reflns_limit_h_min -11
_diffrn_reflns_limit_k_max 16
_diffrn_reflns_limit_k_min -16
_diffrn_reflns_limit_l_max 19
_diffrn_reflns_limit_l_min -19
_diffrn_reflns_number 14824
_diffrn_reflns_theta_full 25.01
_diffrn_reflns_theta_max 25.01
_diffrn_reflns_theta_min 2.88
_diffrn_source 'SuperNova (Mo) X-ray Source'
_exptl_absorpt_coefficient_mu 1.839
_exptl_absorpt_correction_T_max 1.00000
_exptl_absorpt_correction_T_min 0.58288
_exptl_absorpt_correction_type multi-scan
_exptl_absorpt_process_details
;
CrysAlisPro, Agilent Technologies,
Version 1.171.36.32 (release 02-08-2013 CrysAlis171 .NET)
(compiled Aug  2 2013,16:46:58)
Empirical absorption correction using spherical harmonics,
 implemented in SCALE3 ABSPACK scaling algorithm.
;
_exptl_crystal_density_diffrn 1.540
_exptl_crystal_density_method 'not measured'
_exptl_crystal_F_000 940
_exptl_crystal_size_max 0.2
_exptl_crystal_size_mid 0.2
_exptl_crystal_size_min 0.2
_refine_diff_density_max 1.022
_refine_diff_density_min -0.886
_refine_diff_density_rms 0.108
_refine_ls_extinction_method none
_refine_ls_goodness_of_fit_ref 1.054
_refine_ls_hydrogen_treatment mixed
_refine_ls_matrix_type full
_refine_ls_number_parameters 518
_refine_ls_number_reflns 7050
_refine_ls_number_restraints 0
_refine_ls_restrained_S_all 1.054
_refine_ls_R_factor_all 0.0347
_refine_ls_R_factor_gt 0.0308
_refine_ls_shift/su_max 0.014
_refine_ls_shift/su_mean 0.000
_refine_ls_structure_factor_coef Fsqd
_refine_ls_weighting_details 'calc w=1/[\s^2^(Fo^2^)+(0.0257P)^2^+0.3005P] where P=(Fo^2^+2Fc^2^)/3'
_refine_ls_weighting_scheme calc
_refine_ls_wR_factor_gt 0.0693
_refine_ls_wR_factor_ref 0.0726
_reflns_number_gt 6477
_reflns_number_total 7050
_reflns_threshold_expression >2sigma(I)
_cod_data_source_file c4ce02380c2.cif
_cod_data_source_block p140616b
_cod_depositor_comments 'Adding full bibliography for 7219168--7219173.cif.'
_cod_original_cell_volume 2001.02(19)
_cod_database_code 7219171
_chemical_oxdiff_formula C1H1O1N1TB1
_chemical_oxdiff_usercomment 5-27-2
_reflns_odcompleteness_completeness 99.85
_reflns_odcompleteness_iscentric 1
_reflns_odcompleteness_theta 26.32
_olex2_refinement_description
;
1. Fixed Uiso
 At 1.2 times of:
  All C(H) groups
 At 1.5 times of:
  All C(H,H,H) groups, All O(H) groups, All O(H,H) groups
2.a Rotating group:
 O40(H40a), O41(H41a,H41b)
2.b Aromatic/amide H refined with riding coordinates:
 C17(H17), C20(H20), C9(H9), C26(H26), C27(H27), C18(H18), C23(H23), C21(H21),
 C10(H10), C13(H13), C24(H24), C37(H37), C7(H7), C31(H31), C6(H6), C12(H12),
 C3(H3), C34(H34), C4(H4)
2.c Idealised Me refined as rotating group:
 C33(H33a,H33b,H33c), C35(H35a,H35b,H35c), C36(H36a,H36b,H36c), C29(H29a,H29b,
 H29c), C32(H32a,H32b,H32c), C30(H30a,H30b,H30c)
2.d Idealised tetrahedral OH refined as rotating group:
 O2(H2)
;
_olex2_submission_special_instructions 'No special instructions were received'

loop_
_space_group_symop_id
_space_group_symop_operation_xyz
1 'x, y, z'
2 '-x, -y, -z'

loop_
_atom_site_label
_atom_site_type_symbol
_atom_site_fract_x
_atom_site_fract_y
_atom_site_fract_z
_atom_site_U_iso_or_equiv
_atom_site_adp_type
_atom_site_occupancy
_atom_site_calc_flag
_atom_site_refinement_flags_posn
Tb1 Tb 0.222121(17) 0.535646(11) 0.500700(9) 0.00922(6) Uani 1 d .
O9 O -0.8404(3) 1.42150(16) 0.61873(14) 0.0128(5) Uani 1 d .
O4 O 0.5904(3) 0.50795(17) 0.61946(14) 0.0158(5) Uani 1 d .
O5 O 0.3575(3) 0.56456(17) 0.59191(14) 0.0155(5) Uani 1 d .
O40 O 0.3026(3) 0.68778(17) 0.45753(15) 0.0150(5) Uani 1 d .
H40A H 0.2509 0.7368 0.4918 0.022 Uiso 1 d GR
O6 O 0.0269(3) 0.65560(17) 0.59009(14) 0.0159(5) Uani 1 d .
O10 O -0.6116(2) 1.37061(16) 0.53843(14) 0.0113(5) Uani 1 d .
O41 O 0.0859(3) 0.63002(17) 0.40013(14) 0.0150(5) Uani 1 d .
H41A H 0.1497 0.6406 0.3566 0.022 Uiso 1 d GR
H41B H 0.0272 0.6875 0.4201 0.022 Uiso 1 d GR
O8 O -0.6084(3) 0.96571(17) 0.74800(14) 0.0197(6) Uani 1 d .
O7 O -0.1240(3) 0.58231(16) 0.55047(14) 0.0152(5) Uani 1 d .
O3 O 0.2026(4) 0.7233(2) 0.95878(16) 0.0342(8) Uani 1 d .
O1 O 0.1626(3) 1.1338(2) 1.12186(16) 0.0304(7) Uani 1 d .
O11 O 0.7740(3) 0.3190(2) 0.75338(18) 0.0440(9) Uani 1 d .
O2 O 0.2641(4) 1.1595(2) 0.98890(18) 0.0487(9) Uani 1 d .
H2 H 0.2586 1.2146 1.0062 0.073 Uiso 1 calc GR
O12 O 0.2110(3) 0.8788(2) 0.52789(19) 0.0349(7) Uani 1 d .
O13 O 0.2282(4) 0.3451(2) 0.02975(18) 0.0443(9) Uani 1 d .
N2 N 0.0540(4) 1.0208(3) 0.5952(2) 0.0285(8) Uani 1 d .
N3 N 0.1188(4) 0.4644(2) 0.1296(2) 0.0270(8) Uani 1 d .
C24 C -0.7898(4) 1.2299(3) 0.7050(2) 0.0147(8) Uani 1 d .
H24 H -0.8782 1.2807 0.7269 0.018 Uiso 1 calc R
N1 N 0.5316(4) 0.3349(3) 0.8232(2) 0.0442(10) Uani 1 d .
C15 C 0.4494(4) 0.5537(2) 0.6386(2) 0.0122(7) Uani 1 d .
C27 C -0.5288(4) 1.0779(3) 0.6377(2) 0.0139(8) Uani 1 d .
H27 H -0.4416 1.0269 0.6148 0.017 Uiso 1 calc R
C13 C 0.4204(5) 0.6307(3) 0.8585(2) 0.0262(9) Uani 1 d .
H13 H 0.4822 0.6220 0.8968 0.031 Uiso 1 calc R
C16 C -0.1038(4) 0.6507(2) 0.5890(2) 0.0133(8) Uani 1 d .
C21 C -0.3821(4) 0.7491(3) 0.6155(2) 0.0157(8) Uani 1 d .
H21 H -0.3953 0.7084 0.5775 0.019 Uiso 1 calc R
C33 C 0.1281(5) 1.0887(3) 0.5428(3) 0.0332(10) Uani 1 d .
H33A H 0.0532 1.1521 0.5364 0.050 Uiso 1 calc GR
H33B H 0.1757 1.0588 0.4894 0.050 Uiso 1 calc GR
H33C H 0.2042 1.0998 0.5680 0.050 Uiso 1 calc GR
C28 C -0.7145(4) 1.3532(3) 0.5960(2) 0.0132(8) Uani 1 d .
C25 C -0.6880(4) 1.2505(2) 0.6358(2) 0.0122(7) Uani 1 d .
C22 C -0.6296(4) 1.0584(2) 0.7077(2) 0.0139(8) Uani 1 d .
C19 C -0.4838(4) 0.8862(2) 0.7103(2) 0.0154(8) Uani 1 d .
C12 C -0.2398(4) 0.7312(2) 0.6343(2) 0.0107(7) Uani 1 d .
C11 C 0.3871(4) 0.6004(2) 0.7231(2) 0.0136(8) Uani 1 d .
C20 C -0.5058(4) 0.8279(3) 0.6535(2) 0.0185(8) Uani 1 d .
H20 H -0.6013 0.8408 0.6407 0.022 Uiso 1 calc R
C23 C -0.7611(4) 1.1344(3) 0.7419(2) 0.0170(8) Uani 1 d .
H23 H -0.8286 1.1213 0.7889 0.020 Uiso 1 calc R
C35 C 0.0565(5) 0.4871(3) 0.2160(3) 0.0415(12) Uani 1 d .
H35A H 0.1068 0.5297 0.2339 0.062 Uiso 1 calc GR
H35B H 0.0721 0.4253 0.2480 0.062 Uiso 1 calc GR
H35C H -0.0511 0.5214 0.2239 0.062 Uiso 1 calc GR
C18 C -0.3448(4) 0.8678(3) 0.7323(2) 0.0173(8) Uani 1 d .
H18 H -0.3339 0.9067 0.7724 0.021 Uiso 1 calc R
C26 C -0.5591(4) 1.1730(2) 0.6024(2) 0.0138(8) Uani 1 d .
H26 H -0.4918 1.1859 0.5552 0.017 Uiso 1 calc R
C36 C 0.1021(7) 0.5494(3) 0.0717(3) 0.0540(15) Uani 1 d .
H36A H -0.0022 0.5741 0.0657 0.081 Uiso 1 calc GR
H36B H 0.1678 0.5279 0.0189 0.081 Uiso 1 calc GR
H36C H 0.1298 0.6024 0.0924 0.081 Uiso 1 calc GR
C29 C 0.3702(6) 0.3562(5) 0.8205(3) 0.0643(17) Uani 1 d .
H29A H 0.3378 0.2972 0.8384 0.096 Uiso 1 calc GR
H29B H 0.3572 0.3739 0.7648 0.096 Uiso 1 calc GR
H29C H 0.3097 0.4116 0.8565 0.096 Uiso 1 calc GR
C14 C 0.2672(5) 0.6860(3) 0.8784(2) 0.0239(9) Uani 1 d .
C1 C 0.4798(4) 0.5885(3) 0.7804(2) 0.0207(9) Uani 1 d .
H12 H 0.5827 0.5519 0.7660 0.025 Uiso 1 calc R
C9 C 0.1749(4) 0.7000(3) 0.8229(2) 0.0277(10) Uani 1 d .
H9 H 0.0728 0.7382 0.8372 0.033 Uiso 1 calc R
C2 C 0.2101(5) 1.1049(3) 1.0510(3) 0.0276(10) Uani 1 d .
C32 C -0.0790(5) 1.0678(4) 0.6600(3) 0.0483(14) Uani 1 d .
H32A H -0.0528 1.1118 0.6923 0.072 Uiso 1 calc GR
H32B H -0.1094 1.0160 0.6953 0.072 Uiso 1 calc GR
H32C H -0.1618 1.1063 0.6349 0.072 Uiso 1 calc GR
C30 C 0.5565(6) 0.3470(5) 0.9044(3) 0.0592(16) Uani 1 d .
H30A H 0.4933 0.4121 0.9257 0.089 Uiso 1 calc GR
H30B H 0.6621 0.3423 0.9002 0.089 Uiso 1 calc GR
H30C H 0.5309 0.2948 0.9411 0.089 Uiso 1 calc GR
C3 C 0.2121(5) 1.0035(3) 1.0241(2) 0.0255(9) Uani 1 d .
C17 C -0.2215(4) 0.7904(2) 0.6935(2) 0.0156(8) Uani 1 d .
H17 H -0.1265 0.7778 0.7069 0.019 Uiso 1 calc R
C37 C 0.1787(5) 0.3697(3) 0.1027(3) 0.0304(10) Uani 1 d .
H37 H 0.1833 0.3179 0.1423 0.037 Uiso 1 calc R
C4 C 0.2877(5) 0.9662(3) 0.9460(2) 0.0307(10) Uani 1 d .
H3 H 0.3403 1.0042 0.9091 0.037 Uiso 1 calc R
C5 C 0.2077(5) 0.8180(3) 0.9761(2) 0.0250(9) Uani 1 d .
C31 C 0.6422(5) 0.3245(3) 0.7562(3) 0.0357(11) Uani 1 d .
H31 H 0.6157 0.3209 0.7059 0.043 Uiso 1 calc R
C6 C 0.2865(5) 0.8734(3) 0.9217(2) 0.0311(11) Uani 1 d .
H4 H 0.3384 0.8488 0.8692 0.037 Uiso 1 calc R
C10 C 0.2340(4) 0.6568(3) 0.7449(2) 0.0239(9) Uani 1 d .
H10 H 0.1710 0.6657 0.7071 0.029 Uiso 1 calc R
C7 C 0.1328(5) 0.9468(3) 1.0777(2) 0.0335(11) Uani 1 d .
H7 H 0.0806 0.9714 1.1302 0.040 Uiso 1 calc R
C34 C 0.1026(5) 0.9222(3) 0.5822(3) 0.0300(10) Uani 1 d .
H34 H 0.0505 0.8824 0.6172 0.036 Uiso 1 calc R
C8 C 0.1300(5) 0.8546(3) 1.0545(2) 0.0346(11) Uani 1 d .
H6 H 0.0763 0.8170 1.0911 0.042 Uiso 1 calc R
H40B H 0.391(4) 0.672(3) 0.459(2) 0.020(11) Uiso 1 d .

loop_
_atom_site_aniso_label
_atom_site_aniso_U_11
_atom_site_aniso_U_22
_atom_site_aniso_U_33
_atom_site_aniso_U_23
_atom_site_aniso_U_13
_atom_site_aniso_U_12
Tb1 0.00770(10) 0.00878(10) 0.01071(10) -0.00159(7) -0.00223(7) -0.00120(7)
O9 0.0107(12) 0.0113(13) 0.0139(13) -0.0002(10) -0.0026(10) 0.0006(10)
O4 0.0105(13) 0.0193(14) 0.0159(13) -0.0018(10) -0.0024(10) -0.0017(10)
O5 0.0156(13) 0.0199(14) 0.0149(13) -0.0030(10) -0.0081(11) -0.0065(10)
O40 0.0068(13) 0.0127(14) 0.0249(15) -0.0013(10) -0.0055(11) -0.0003(10)
O6 0.0097(13) 0.0167(14) 0.0193(14) -0.0029(10) -0.0033(10) -0.0003(10)
O10 0.0076(12) 0.0124(13) 0.0141(13) -0.0007(10) -0.0032(10) -0.0025(9)
O41 0.0098(12) 0.0161(13) 0.0165(13) 0.0019(10) -0.0020(10) -0.0013(10)
O8 0.0196(14) 0.0121(14) 0.0163(13) 0.0020(10) 0.0059(11) 0.0040(10)
O7 0.0193(14) 0.0075(13) 0.0191(13) -0.0028(10) -0.0066(11) -0.0022(10)
O3 0.059(2) 0.0255(17) 0.0134(14) -0.0090(12) 0.0105(14) -0.0169(14)
O1 0.0322(17) 0.0318(17) 0.0231(16) -0.0158(13) -0.0051(13) -0.0003(13)
O11 0.0257(18) 0.063(2) 0.0339(19) 0.0195(15) 0.0005(14) -0.0094(15)
O2 0.084(3) 0.0264(19) 0.0305(18) -0.0127(14) 0.0124(17) -0.0227(18)
O12 0.0203(16) 0.0224(16) 0.060(2) -0.0129(14) -0.0054(15) -0.0028(12)
O13 0.064(2) 0.0327(19) 0.0288(18) -0.0151(14) 0.0175(16) -0.0197(16)
N2 0.0219(19) 0.029(2) 0.033(2) -0.0080(16) -0.0048(16) -0.0044(15)
N3 0.033(2) 0.0210(19) 0.0228(19) -0.0067(14) 0.0030(15) -0.0069(15)
C24 0.0120(18) 0.0109(19) 0.0160(19) -0.0017(14) -0.0015(15) 0.0033(14)
N1 0.036(2) 0.089(3) 0.0171(19) 0.0015(19) -0.0049(17) -0.033(2)
C15 0.0158(19) 0.0076(18) 0.0146(18) 0.0004(14) -0.0034(15) -0.0055(14)
C27 0.0097(18) 0.0132(19) 0.0151(18) -0.0035(14) 0.0008(14) 0.0002(14)
C13 0.031(2) 0.032(2) 0.018(2) -0.0010(17) -0.0102(18) -0.0095(18)
C16 0.0147(19) 0.0090(19) 0.0128(18) 0.0027(14) -0.0026(15) 0.0003(14)
C21 0.0159(19) 0.0133(19) 0.0161(19) -0.0027(14) -0.0029(15) -0.0015(14)
C33 0.032(3) 0.028(3) 0.044(3) -0.005(2) -0.013(2) -0.0111(19)
C28 0.0128(18) 0.0148(19) 0.0144(19) -0.0049(14) -0.0077(15) -0.0031(14)
C25 0.0116(18) 0.0132(19) 0.0128(18) -0.0013(14) -0.0065(14) -0.0021(14)
C22 0.0156(19) 0.0109(19) 0.0130(18) -0.0007(14) -0.0033(15) -0.0005(14)
C19 0.0171(19) 0.0078(18) 0.0138(18) 0.0004(14) 0.0041(15) 0.0019(14)
C12 0.0092(17) 0.0104(18) 0.0124(18) 0.0001(13) -0.0025(14) -0.0025(13)
C11 0.0133(18) 0.0125(19) 0.0152(19) -0.0007(14) -0.0013(15) -0.0052(14)
C20 0.0103(18) 0.019(2) 0.023(2) 0.0040(16) -0.0049(16) -0.0004(15)
C23 0.0150(19) 0.017(2) 0.0133(19) -0.0038(15) 0.0068(15) -0.0027(14)
C35 0.057(3) 0.031(3) 0.029(3) -0.010(2) -0.001(2) -0.005(2)
C18 0.023(2) 0.0124(19) 0.0150(19) -0.0058(15) -0.0026(16) -0.0020(15)
C26 0.0112(18) 0.017(2) 0.0116(18) 0.0005(14) 0.0001(14) -0.0036(14)
C36 0.094(4) 0.025(3) 0.035(3) 0.002(2) 0.002(3) -0.017(3)
C29 0.051(4) 0.123(5) 0.035(3) -0.002(3) -0.009(3) -0.049(3)
C14 0.037(2) 0.018(2) 0.014(2) -0.0061(16) 0.0053(18) -0.0105(17)
C1 0.016(2) 0.024(2) 0.019(2) -0.0048(16) -0.0025(16) -0.0009(15)
C9 0.021(2) 0.031(2) 0.023(2) -0.0116(18) 0.0059(18) 0.0001(17)
C2 0.029(2) 0.024(2) 0.027(2) -0.0051(18) -0.0075(19) -0.0022(18)
C32 0.032(3) 0.064(4) 0.042(3) -0.025(3) 0.007(2) -0.009(2)
C30 0.037(3) 0.112(5) 0.029(3) 0.007(3) -0.010(2) -0.023(3)
C3 0.032(2) 0.022(2) 0.018(2) -0.0042(17) -0.0049(18) -0.0007(17)
C17 0.0146(19) 0.015(2) 0.0185(19) -0.0003(15) -0.0066(15) -0.0042(14)
C37 0.035(3) 0.026(2) 0.027(2) -0.0023(18) 0.002(2) -0.0113(19)
C4 0.047(3) 0.025(2) 0.017(2) -0.0031(17) 0.0025(19) -0.0118(19)
C5 0.032(2) 0.022(2) 0.016(2) -0.0059(16) -0.0012(18) -0.0033(17)
C31 0.050(3) 0.038(3) 0.021(2) -0.0022(19) 0.002(2) -0.023(2)
C6 0.050(3) 0.024(2) 0.013(2) -0.0054(17) 0.0059(19) -0.0090(19)
C10 0.019(2) 0.030(2) 0.019(2) -0.0053(17) -0.0012(17) -0.0023(16)
C7 0.044(3) 0.034(3) 0.015(2) -0.0131(18) 0.0074(19) -0.008(2)
C34 0.023(2) 0.028(3) 0.042(3) 0.003(2) -0.012(2) -0.0094(18)
C8 0.048(3) 0.032(3) 0.018(2) -0.0082(18) 0.009(2) -0.014(2)

loop_
_atom_type_symbol
_atom_type_description
_atom_type_scat_dispersion_real
_atom_type_scat_dispersion_imag
_atom_type_scat_source
C C 0.0033 0.0016 'International Tables Vol C Tables 4.2.6.8 and 6.1.1.4'
H H 0.0000 0.0000 'International Tables Vol C Tables 4.2.6.8 and 6.1.1.4'
N N 0.0061 0.0033 'International Tables Vol C Tables 4.2.6.8 and 6.1.1.4'
O O 0.0106 0.0060 'International Tables Vol C Tables 4.2.6.8 and 6.1.1.4'
Tb Tb -0.1723 4.1537 'International Tables Vol C Tables 4.2.6.8 and 6.1.1.4'

loop_
_geom_angle_atom_site_label_1
_geom_angle_atom_site_label_2
_geom_angle_atom_site_label_3
_geom_angle
_geom_angle_site_symmetry_1
_geom_angle_site_symmetry_3
O9 Tb1 C28 26.46(8) 1_645 1_645
O4 Tb1 O9 127.31(7) 2_666 1_645
O4 Tb1 O40 74.26(8) 2_666 .
O4 Tb1 O6 152.27(8) 2_666 .
O4 Tb1 O10 77.31(8) 2_666 1_645
O4 Tb1 O41 79.71(8) 2_666 .
O4 Tb1 O7 82.53(8) 2_666 2_566
O4 Tb1 C28 101.71(9) 2_666 1_645
O5 Tb1 O9 78.85(8) . 1_645
O5 Tb1 O4 102.22(8) . 2_666
O5 Tb1 O40 70.13(8) . .
O5 Tb1 O6 79.05(8) . .
O5 Tb1 O10 71.93(8) . 1_645
O5 Tb1 O41 137.57(8) . .
O5 Tb1 O7 146.98(8) . 2_566
O5 Tb1 C28 75.77(9) . 1_645
O40 Tb1 O9 145.98(8) . 1_645
O40 Tb1 O10 125.55(8) . 1_645
O40 Tb1 C28 143.66(9) . 1_645
O6 Tb1 O9 80.34(8) . 1_645
O6 Tb1 O40 80.39(8) . .
O6 Tb1 O10 127.92(8) . 1_645
O6 Tb1 O41 81.15(8) . .
O6 Tb1 O7 111.70(8) . 2_566
O6 Tb1 C28 105.37(9) . 1_645
O10 Tb1 O9 52.54(7) 1_645 1_645
O10 Tb1 C28 26.24(8) 1_645 1_645
O41 Tb1 O9 133.66(8) . 1_645
O41 Tb1 O40 69.79(8) . .
O41 Tb1 O10 146.33(8) . 1_645
O41 Tb1 O7 75.41(8) . 2_566
O41 Tb1 C28 146.12(9) . 1_645
O7 Tb1 O9 72.77(8) 2_566 1_645
O7 Tb1 O40 140.86(8) 2_566 .
O7 Tb1 O10 77.48(8) 2_566 1_645
O7 Tb1 C28 71.29(9) 2_566 1_645
C28 O9 Tb1 92.5(2) . 1_465
C15 O4 Tb1 137.6(2) . 2_666
C15 O5 Tb1 163.6(2) . .
C16 O6 Tb1 112.0(2) . .
C28 O10 Tb1 93.83(19) . 1_465
C22 O8 C19 116.5(3) . .
C16 O7 Tb1 166.1(2) . 2_566
C5 O3 C14 118.5(3) . .
C33 N2 C32 116.8(3) . .
C34 N2 C33 120.8(3) . .
C34 N2 C32 122.4(4) . .
C35 N3 C36 117.0(3) . .
C37 N3 C35 122.0(4) . .
C37 N3 C36 120.9(4) . .
C23 C24 C25 120.7(3) . .
C30 N1 C29 113.8(4) . .
C31 N1 C29 123.3(4) . .
C31 N1 C30 121.7(4) . .
O4 C15 C11 117.7(3) . .
O5 C15 O4 124.8(3) . .
O5 C15 C11 117.5(3) . .
C26 C27 C22 119.4(3) . .
C1 C13 C14 118.7(4) . .
O6 C16 O7 122.3(3) . .
O6 C16 C12 117.8(3) . .
O7 C16 C12 119.9(3) . .
C12 C21 C20 120.2(3) . .
O9 C28 Tb1 61.07(17) . 1_465
O9 C28 C25 120.3(3) . .
O10 C28 Tb1 59.93(17) . 1_465
O10 C28 O9 120.4(3) . .
O10 C28 C25 119.2(3) . .
C25 C28 Tb1 171.1(2) . 1_465
C24 C25 C28 121.8(3) . .
C26 C25 C24 118.9(3) . .
C26 C25 C28 119.4(3) . .
O8 C22 C27 123.7(3) . .
O8 C22 C23 115.8(3) . .
C27 C22 C23 120.5(3) . .
C20 C19 O8 118.5(3) . .
C20 C19 C18 122.2(3) . .
C18 C19 O8 119.2(3) . .
C21 C12 C16 120.3(3) . .
C21 C12 C17 119.7(3) . .
C17 C12 C16 120.0(3) . .
C1 C11 C15 121.4(3) . .
C10 C11 C15 119.6(3) . .
C10 C11 C1 119.0(3) . .
C19 C20 C21 118.8(3) . .
C24 C23 C22 119.1(3) . .
C19 C18 C17 118.8(3) . .
C27 C26 C25 121.4(3) . .
C13 C14 O3 119.6(4) . .
C9 C14 O3 118.8(3) . .
C9 C14 C13 121.5(3) . .
C13 C1 C11 120.8(3) . .
C14 C9 C10 119.8(3) . .
O1 C2 O2 123.9(4) . .
O1 C2 C3 123.3(4) . .
O2 C2 C3 112.9(3) . .
C4 C3 C2 121.9(4) . .
C7 C3 C2 119.4(3) . .
C7 C3 C4 118.7(4) . .
C18 C17 C12 120.1(3) . .
O13 C37 N3 125.3(4) . .
C6 C4 C3 121.2(4) . .
O3 C5 C8 115.8(4) . .
C6 C5 O3 123.7(3) . .
C6 C5 C8 120.5(4) . .
O11 C31 N1 126.8(4) . .
C5 C6 C4 119.2(4) . .
C9 C10 C11 120.2(4) . .
C8 C7 C3 120.9(4) . .
O12 C34 N2 125.4(4) . .
C7 C8 C5 119.6(4) . .

loop_
_geom_bond_atom_site_label_1
_geom_bond_atom_site_label_2
_geom_bond_distance
_geom_bond_site_symmetry_2
Tb1 O9 2.494(2) 1_645
Tb1 O4 2.322(2) 2_666
Tb1 O5 2.310(2) .
Tb1 O40 2.453(2) .
Tb1 O6 2.374(2) .
Tb1 O10 2.469(2) 1_645
Tb1 O41 2.389(2) .
Tb1 O7 2.396(2) 2_566
Tb1 C28 2.847(3) 1_645
O9 Tb1 2.494(2) 1_465
O9 C28 1.269(4) .
O4 Tb1 2.322(2) 2_666
O4 C15 1.260(4) .
O5 C15 1.253(4) .
O6 C16 1.254(4) .
O10 Tb1 2.469(2) 1_465
O10 C28 1.261(4) .
O8 C22 1.380(4) .
O8 C19 1.404(4) .
O7 Tb1 2.396(2) 2_566
O7 C16 1.267(4) .
O3 C14 1.401(4) .
O3 C5 1.384(5) .
O1 C2 1.211(4) .
O11 C31 1.208(5) .
O2 C2 1.327(5) .
O12 C34 1.229(5) .
O13 C37 1.227(5) .
N2 C33 1.455(5) .
N2 C32 1.465(5) .
N2 C34 1.322(5) .
N3 C35 1.439(5) .
N3 C36 1.450(5) .
N3 C37 1.332(5) .
C24 C25 1.390(5) .
C24 C23 1.387(5) .
N1 C29 1.465(6) .
N1 C30 1.445(6) .
N1 C31 1.322(5) .
C15 C11 1.505(4) .
C27 C22 1.387(5) .
C27 C26 1.373(5) .
C13 C14 1.387(5) .
C13 C1 1.387(5) .
C16 C12 1.507(4) .
C21 C12 1.384(5) .
C21 C20 1.395(4) .
C28 Tb1 2.847(3) 1_465
C28 C25 1.493(5) .
C25 C26 1.388(4) .
C22 C23 1.395(4) .
C19 C20 1.376(5) .
C19 C18 1.378(5) .
C12 C17 1.399(5) .
C11 C1 1.395(5) .
C11 C10 1.392(5) .
C18 C17 1.388(5) .
C14 C9 1.365(6) .
C9 C10 1.390(5) .
C2 C3 1.503(5) .
C3 C4 1.384(5) .
C3 C7 1.380(6) .
C4 C6 1.382(6) .
C5 C6 1.372(6) .
C5 C8 1.389(5) .
C7 C8 1.374(6) .
